data_2224237
loop_
_publ_author_name
'Chinnakali, K.'
'Sudha, D.'
'Jayagobi, M.'
'Raghunathan, R.'
'Fun, Hoong-Kun'

_publ_section_title 3-Benzyl-7-bromo-9-phenyl-2-tosyl-2,3,3a,4,9,9a-hexahydro-1<i>H</i>-pyrrolo[3,4-<i>b</i>]quinoline
_journal_coeditor_code HB5202
_journal_issue 12
_journal_name_full 'Acta Crystallographica Section E'
_journal_page_first o3001
_journal_page_last o3002
_journal_paper_doi 10.1107/S1600536809045875
_journal_volume 65
_journal_year 2009
_chemical_formula_iupac 'C31 H29 Br N2 O2 S'
_chemical_formula_moiety 'C31 H29 Br N2 O2 S'
_chemical_formula_sum 'C31 H29 Br N2 O2 S'
_chemical_formula_weight 573.53
_chemical_name_systematic
;
3-Benzyl-7-bromo-9-phenyl-2-tosyl-2,3,3a,4,9,9a-hexahydro-1<i>H</i>-
pyrrolo[3,4-<i>b</i>]quinoline
;
_space_group_IT_number 14
_symmetry_cell_setting monoclinic
_symmetry_space_group_name_Hall '-P 2ybc'
_symmetry_space_group_name_H-M 'P 1 21/c 1'
_atom_sites_solution_hydrogens geom
_atom_sites_solution_primary direct
_atom_sites_solution_secondary difmap
_audit_creation_method SHELXL-97
_cell_angle_alpha 90.00
_cell_angle_beta 127.1900(10)
_cell_angle_gamma 90.00
_cell_formula_units_Z 4
_cell_length_a 8.8992(2)
_cell_length_b 27.5824(5)
_cell_length_c 13.3668(2)
_cell_measurement_reflns_used 9860
_cell_measurement_temperature 100.00(10)
_cell_measurement_theta_max 37.02
_cell_measurement_theta_min 2.41
_cell_volume 2613.79(9)
_computing_cell_refinement 'SAINT (Bruker, 2005)'
_computing_data_collection 'APEX2 (Bruker, 2005)'
_computing_data_reduction 'SAINT (Bruker, 2005)'
_computing_molecular_graphics 'SHELXTL (Sheldrick, 2008)'
_computing_publication_material 'SHELXTL (Sheldrick, 2008) and PLATON (Spek, 2009)'
_computing_structure_refinement 'SHELXTL (Sheldrick, 2008)'
_computing_structure_solution 'SHELXTL (Sheldrick, 2008)'
_diffrn_ambient_temperature 100.00(10)
_diffrn_measured_fraction_theta_full 1.000
_diffrn_measured_fraction_theta_max 1.000
_diffrn_measurement_device_type 'Bruker SMART APEXII CCD'
_diffrn_measurement_method '\f and \w'
_diffrn_radiation_monochromator graphite
_diffrn_radiation_source 'fine-focus sealed tube'
_diffrn_radiation_type MoK\a
_diffrn_radiation_wavelength 0.71073
_diffrn_reflns_av_R_equivalents 0.0340
_diffrn_reflns_av_sigmaI/netI 0.0324
_diffrn_reflns_limit_h_max 12
_diffrn_reflns_limit_h_min -11
_diffrn_reflns_limit_k_max 38
_diffrn_reflns_limit_k_min -35
_diffrn_reflns_limit_l_max 16
_diffrn_reflns_limit_l_min -18
_diffrn_reflns_number 43436
_diffrn_reflns_theta_full 30.00
_diffrn_reflns_theta_max 30.00
_diffrn_reflns_theta_min 2.05
_diffrn_standards_number 0
_exptl_absorpt_coefficient_mu 1.685
_exptl_absorpt_correction_T_max 0.805
_exptl_absorpt_correction_T_min 0.641
_exptl_absorpt_correction_type multi-scan
_exptl_absorpt_process_details '(SADABS; Bruker, 2005)'
_exptl_crystal_colour colourless
_exptl_crystal_density_diffrn 1.457
_exptl_crystal_density_method 'not measured'
_exptl_crystal_description Block
_exptl_crystal_F_000 1184
_exptl_crystal_size_max 0.39
_exptl_crystal_size_mid 0.28
_exptl_crystal_size_min 0.13
_refine_diff_density_max 0.820
_refine_diff_density_min -0.712
_refine_ls_extinction_method none
_refine_ls_goodness_of_fit_ref 1.058
_refine_ls_hydrogen_treatment mixed
_refine_ls_matrix_type full
_refine_ls_number_parameters 339
_refine_ls_number_reflns 7624
_refine_ls_number_restraints 0
_refine_ls_restrained_S_all 1.058
_refine_ls_R_factor_all 0.0523
_refine_ls_R_factor_gt 0.0401
_refine_ls_shift/su_max 0.001
_refine_ls_shift/su_mean 0.000
_refine_ls_structure_factor_coef Fsqd
_refine_ls_weighting_details 'calc w=1/[\s^2^(Fo^2^)+(0.0447P)^2^+2.281P] where P=(Fo^2^+2Fc^2^)/3'
_refine_ls_weighting_scheme calc
_refine_ls_wR_factor_gt 0.0912
_refine_ls_wR_factor_ref 0.0959
_reflns_number_gt 6348
_reflns_number_total 7624
_reflns_threshold_expression I>2\s(I)
_cod_data_source_file hb5202.cif
_cod_data_source_block I
_cod_depositor_comments
;
The following automatic conversions were performed:
'_symmetry_cell_setting' value 'Monoclinic' changed to 'monoclinic'
according to '/home/saulius/struct/CIF-dictionaries/cif_core.dic'
dictionary named 'cif_core.dic' version 2.4.1 from 2010-06-29.

Automatic conversion script
Id: cif_fix_enum 1527 2010-12-29 10:47:43Z saulius 

The following automatic conversions were performed:

'_symmetry_cell_setting' value 'Monoclinic' changed to 'monoclinic'
according to /home/saulius/struct/CIF-dictionaries/cif_core.dic
dictionary named 'cif_core.dic' version 2.4.1 from 2010-06-29.

Automatic conversion script
Id: cif_fix_values 1715 2011-07-08 13:25:40Z adriana 
;
_cod_original_cell_volume 2613.78(9)
_cod_original_sg_symbol_H-M 'P 21/c'
_cod_database_code 2224237
_cod_database_fobs_code 2224237

loop_
_symmetry_equiv_pos_as_xyz
'x, y, z'
'-x, y+1/2, -z+1/2'
'-x, -y, -z'
'x, -y-1/2, z-1/2'

loop_
_atom_site_type_symbol
_atom_site_label
_atom_site_fract_x
_atom_site_fract_y
_atom_site_fract_z
_atom_site_U_iso_or_equiv
_atom_site_adp_type
_atom_site_calc_flag
_atom_site_refinement_flags
_atom_site_occupancy
_atom_site_disorder_assembly
_atom_site_disorder_group
Br Br1 -0.02354(3) 0.121549(7) 0.223962(19) 0.01926(6) Uani d . 1 . .
S S1 1.38753(6) 0.137930(17) 0.96077(4) 0.01528(10) Uani d . 1 . .
O O1 1.4895(2) 0.12512(5) 0.91282(14) 0.0208(3) Uani d . 1 . .
O O2 1.46953(19) 0.17022(5) 1.06590(13) 0.0203(3) Uani d . 1 . .
N N1 1.1910(2) 0.16359(6) 0.84519(15) 0.0142(3) Uani d . 1 . .
N N2 0.7082(2) 0.15745(6) 0.74366(15) 0.0142(3) Uani d . 1 . .
H H1N2 0.698(4) 0.1741(10) 0.791(3) 0.029(7) Uiso d . 1 . .
C C1 1.0890(3) 0.14242(7) 0.71672(18) 0.0162(4) Uani d . 1 . .
H H1A 1.1538 0.1140 0.7175 0.019 Uiso calc R 1 . .
H H1B 1.0766 0.1659 0.6582 0.019 Uiso calc R 1 . .
C C2 0.8972(3) 0.12908(6) 0.68243(17) 0.0132(3) Uani d . 1 . .
H H2 0.9089 0.0988 0.7250 0.016 Uiso calc R 1 . .
C C3 0.7325(3) 0.12458(6) 0.54317(17) 0.0131(3) Uani d . 1 . .
H H3 0.7436 0.1510 0.4990 0.016 Uiso calc R 1 . .
C C4 0.5476(3) 0.13198(6) 0.52621(17) 0.0128(3) Uani d . 1 . .
C C5 0.3766(3) 0.12455(6) 0.40768(18) 0.0147(3) Uani d . 1 . .
H H5 0.3776 0.1149 0.3414 0.018 Uiso calc R 1 . .
C C6 0.2054(3) 0.13134(6) 0.38721(18) 0.0148(4) Uani d . 1 . .
C C7 0.2001(3) 0.14504(7) 0.48506(19) 0.0167(4) Uani d . 1 . .
H H7 0.0853 0.1487 0.4717 0.020 Uiso calc R 1 . .
C C8 0.3676(3) 0.15308(7) 0.60239(19) 0.0160(4) Uani d . 1 . .
H H8 0.3647 0.1623 0.6681 0.019 Uiso calc R 1 . .
C C9 0.5425(3) 0.14763(6) 0.62462(17) 0.0129(3) Uani d . 1 . .
C C10 0.8645(2) 0.17057(7) 0.74190(17) 0.0125(3) Uani d . 1 . .
H H10 0.8312 0.1998 0.6908 0.015 Uiso calc R 1 . .
C C11 1.0543(2) 0.17848(7) 0.87013(17) 0.0133(3) Uani d . 1 . .
H H11 1.0652 0.1564 0.9316 0.016 Uiso calc R 1 . .
C C12 1.3304(3) 0.08391(7) 1.00181(18) 0.0159(4) Uani d . 1 . .
C C13 1.3157(3) 0.08395(8) 1.09972(19) 0.0217(4) Uani d . 1 . .
H H13 1.3314 0.1126 1.1416 0.026 Uiso calc R 1 . .
C C14 1.2775(3) 0.04104(8) 1.1346(2) 0.0247(4) Uani d . 1 . .
H H14 1.2671 0.0413 1.1998 0.030 Uiso calc R 1 . .
C C15 1.2546(3) -0.00222(8) 1.0741(2) 0.0203(4) Uani d . 1 . .
C C16 1.2670(3) -0.00143(8) 0.9752(2) 0.0255(4) Uani d . 1 . .
H H16 1.2495 -0.0300 0.9326 0.031 Uiso calc R 1 . .
C C17 1.3049(3) 0.04111(8) 0.9388(2) 0.0245(4) Uani d . 1 . .
H H17 1.3132 0.0409 0.8727 0.029 Uiso calc R 1 . .
C C18 1.2250(3) -0.04916(8) 1.1177(2) 0.0256(4) Uani d . 1 . .
H H18A 1.1229 -0.0455 1.1232 0.038 Uiso calc R 1 . .
H H18B 1.3381 -0.0575 1.1988 0.038 Uiso calc R 1 . .
H H18C 1.1952 -0.0744 1.0589 0.038 Uiso calc R 1 . .
C C19 0.7354(2) 0.07718(7) 0.48649(17) 0.0132(3) Uani d . 1 . .
C C20 0.7079(3) 0.03291(7) 0.52376(19) 0.0192(4) Uani d . 1 . .
H H20 0.6864 0.0324 0.5837 0.023 Uiso calc R 1 . .
C C21 0.7122(3) -0.01038(7) 0.4725(2) 0.0227(4) Uani d . 1 . .
H H21 0.6936 -0.0396 0.4982 0.027 Uiso calc R 1 . .
C C22 0.7443(3) -0.00997(8) 0.3832(2) 0.0233(4) Uani d . 1 . .
H H22 0.7474 -0.0389 0.3489 0.028 Uiso calc R 1 . .
C C23 0.7717(3) 0.03359(8) 0.3452(2) 0.0234(4) Uani d . 1 . .
H H23 0.7941 0.0339 0.2857 0.028 Uiso calc R 1 . .
C C24 0.7656(3) 0.07699(7) 0.39584(18) 0.0170(4) Uani d . 1 . .
H H24 0.7820 0.1062 0.3688 0.020 Uiso calc R 1 . .
C C25 1.0855(3) 0.23088(7) 0.91806(18) 0.0163(4) Uani d . 1 . .
H H25A 1.2055 0.2335 1.0008 0.020 Uiso calc R 1 . .
H H25B 1.0872 0.2527 0.8618 0.020 Uiso calc R 1 . .
C C26 0.9258(3) 0.24439(7) 0.92394(18) 0.0149(3) Uani d . 1 . .
C C27 0.7728(3) 0.27179(7) 0.82900(18) 0.0171(4) Uani d . 1 . .
H H27 0.7786 0.2870 0.7693 0.021 Uiso calc R 1 . .
C C28 0.6109(3) 0.27661(7) 0.82256(19) 0.0190(4) Uani d . 1 . .
H H28 0.5094 0.2948 0.7585 0.023 Uiso calc R 1 . .
C C29 0.6011(3) 0.25435(7) 0.9116(2) 0.0209(4) Uani d . 1 . .
H H29 0.4921 0.2568 0.9062 0.025 Uiso calc R 1 . .
C C30 0.7551(3) 0.22835(7) 1.00898(19) 0.0196(4) Uani d . 1 . .
H H30 0.7502 0.2139 1.0698 0.023 Uiso calc R 1 . .
C C31 0.9168(3) 0.22381(7) 1.01571(19) 0.0182(4) Uani d . 1 . .
H H31 1.0201 0.2069 1.0821 0.022 Uiso calc R 1 . .

loop_
_atom_site_aniso_label
_atom_site_aniso_U_11
_atom_site_aniso_U_22
_atom_site_aniso_U_33
_atom_site_aniso_U_12
_atom_site_aniso_U_13
_atom_site_aniso_U_23
Br1 0.01373(9) 0.02465(11) 0.01461(10) -0.00055(7) 0.00604(8) 0.00078(7)
S1 0.0108(2) 0.0186(2) 0.0157(2) -0.00166(16) 0.00767(18) -0.00202(17)
O1 0.0163(7) 0.0261(8) 0.0243(8) 0.0000(5) 0.0145(6) -0.0017(6)
O2 0.0145(6) 0.0236(7) 0.0181(7) -0.0042(5) 0.0074(6) -0.0054(6)
N1 0.0106(7) 0.0202(8) 0.0121(7) 0.0001(6) 0.0071(6) -0.0012(6)
N2 0.0133(7) 0.0189(8) 0.0134(7) -0.0022(6) 0.0098(6) -0.0043(6)
C1 0.0136(8) 0.0216(9) 0.0150(9) -0.0010(7) 0.0095(7) -0.0023(7)
C2 0.0143(8) 0.0140(9) 0.0122(8) -0.0008(6) 0.0085(7) -0.0008(6)
C3 0.0147(8) 0.0136(8) 0.0133(8) 0.0001(6) 0.0097(7) 0.0004(7)
C4 0.0145(8) 0.0118(8) 0.0159(9) 0.0000(6) 0.0113(7) 0.0002(6)
C5 0.0180(9) 0.0128(8) 0.0132(8) -0.0001(6) 0.0094(7) 0.0003(7)
C6 0.0152(8) 0.0131(8) 0.0126(8) 0.0002(6) 0.0065(7) 0.0005(6)
C7 0.0152(8) 0.0165(9) 0.0210(9) 0.0013(7) 0.0123(8) 0.0004(7)
C8 0.0167(9) 0.0178(9) 0.0181(9) -0.0007(7) 0.0129(8) -0.0022(7)
C9 0.0142(8) 0.0121(8) 0.0138(8) -0.0003(6) 0.0092(7) 0.0002(6)
C10 0.0143(8) 0.0138(8) 0.0113(8) -0.0010(6) 0.0088(7) -0.0008(6)
C11 0.0129(8) 0.0164(9) 0.0123(8) -0.0004(6) 0.0084(7) -0.0010(7)
C12 0.0129(8) 0.0179(9) 0.0140(9) 0.0008(7) 0.0066(7) 0.0003(7)
C13 0.0288(11) 0.0217(10) 0.0161(9) -0.0002(8) 0.0144(9) -0.0021(8)
C14 0.0318(12) 0.0256(11) 0.0208(10) 0.0016(9) 0.0180(10) 0.0017(8)
C15 0.0152(9) 0.0222(10) 0.0218(10) 0.0010(7) 0.0103(8) 0.0029(8)
C16 0.0346(12) 0.0185(10) 0.0288(11) -0.0033(8) 0.0220(10) -0.0048(8)
C17 0.0315(11) 0.0240(11) 0.0242(11) -0.0025(9) 0.0201(10) -0.0032(8)
C18 0.0242(11) 0.0233(11) 0.0283(12) 0.0004(8) 0.0153(10) 0.0046(9)
C19 0.0105(8) 0.0179(9) 0.0106(8) 0.0005(6) 0.0060(7) -0.0007(7)
C20 0.0238(10) 0.0192(10) 0.0204(10) 0.0022(7) 0.0164(9) 0.0014(8)
C21 0.0259(10) 0.0152(9) 0.0295(11) 0.0014(8) 0.0182(10) 0.0009(8)
C22 0.0249(10) 0.0191(10) 0.0266(11) 0.0016(8) 0.0159(9) -0.0063(8)
C23 0.0271(11) 0.0273(11) 0.0236(11) -0.0020(8) 0.0194(9) -0.0063(8)
C24 0.0166(9) 0.0203(9) 0.0162(9) -0.0031(7) 0.0111(8) -0.0020(7)
C25 0.0152(8) 0.0173(9) 0.0169(9) -0.0033(7) 0.0100(8) -0.0030(7)
C26 0.0173(9) 0.0142(8) 0.0144(9) -0.0031(7) 0.0101(7) -0.0045(7)
C27 0.0233(10) 0.0145(9) 0.0168(9) -0.0010(7) 0.0139(8) -0.0014(7)
C28 0.0202(9) 0.0174(9) 0.0186(9) 0.0019(7) 0.0114(8) -0.0012(7)
C29 0.0226(10) 0.0196(10) 0.0261(11) -0.0015(8) 0.0176(9) -0.0043(8)
C30 0.0289(10) 0.0174(9) 0.0199(10) -0.0032(8) 0.0186(9) -0.0027(7)
C31 0.0216(9) 0.0176(9) 0.0152(9) 0.0004(7) 0.0111(8) -0.0007(7)

loop_
_atom_type_symbol
_atom_type_description
_atom_type_scat_dispersion_real
_atom_type_scat_dispersion_imag
_atom_type_scat_source
C C 0.0033 0.0016 'International Tables Vol C Tables 4.2.6.8 and 6.1.1.4'
H H 0.0000 0.0000 'International Tables Vol C Tables 4.2.6.8 and 6.1.1.4'
N N 0.0061 0.0033 'International Tables Vol C Tables 4.2.6.8 and 6.1.1.4'
O O 0.0106 0.0060 'International Tables Vol C Tables 4.2.6.8 and 6.1.1.4'
S S 0.1246 0.1234 'International Tables Vol C Tables 4.2.6.8 and 6.1.1.4'
Br Br -0.2901 2.4595 'International Tables Vol C Tables 4.2.6.8 and 6.1.1.4'

loop_
_geom_angle_atom_site_label_1
_geom_angle_atom_site_label_2
_geom_angle_atom_site_label_3
_geom_angle_site_symmetry_1
_geom_angle_site_symmetry_3
_geom_angle
_geom_angle_publ_flag
O2 S1 O1 . . 120.33(9) ?
O2 S1 N1 . . 106.05(9) ?
O1 S1 N1 . . 106.73(8) ?
O2 S1 C12 . . 106.91(9) ?
O1 S1 C12 . . 108.03(9) ?
N1 S1 C12 . . 108.31(9) ?
C1 N1 C11 . . 110.57(14) ?
C1 N1 S1 . . 118.47(13) ?
C11 N1 S1 . . 117.12(12) ?
C9 N2 C10 . . 113.13(15) ?
C9 N2 H1N2 . . 116.8(19) ?
C10 N2 H1N2 . . 114.8(18) ?
N1 C1 C2 . . 103.47(14) ?
N1 C1 H1A . . 111.1 ?
C2 C1 H1A . . 111.1 ?
N1 C1 H1B . . 111.1 ?
C2 C1 H1B . . 111.1 ?
H1A C1 H1B . . 109.0 ?
C10 C2 C1 . . 101.27(14) ?
C10 C2 C3 . . 110.67(15) ?
C1 C2 C3 . . 117.55(15) ?
C10 C2 H2 . . 109.0 ?
C1 C2 H2 . . 109.0 ?
C3 C2 H2 . . 109.0 ?
C19 C3 C2 . . 112.66(15) ?
C19 C3 C4 . . 112.38(15) ?
C2 C3 C4 . . 108.85(15) ?
C19 C3 H3 . . 107.6 ?
C2 C3 H3 . . 107.6 ?
C4 C3 H3 . . 107.6 ?
C5 C4 C9 . . 118.36(17) ?
C5 C4 C3 . . 118.95(16) ?
C9 C4 C3 . . 122.66(16) ?
C6 C5 C4 . . 121.12(17) ?
C6 C5 H5 . . 119.4 ?
C4 C5 H5 . . 119.4 ?
C5 C6 C7 . . 120.60(18) ?
C5 C6 Br1 . . 119.63(14) ?
C7 C6 Br1 . . 119.78(14) ?
C8 C7 C6 . . 119.03(17) ?
C8 C7 H7 . . 120.5 ?
C6 C7 H7 . . 120.5 ?
C7 C8 C9 . . 121.38(17) ?
C7 C8 H8 . . 119.3 ?
C9 C8 H8 . . 119.3 ?
N2 C9 C8 . . 119.53(16) ?
N2 C9 C4 . . 121.04(16) ?
C8 C9 C4 . . 119.44(17) ?
N2 C10 C2 . . 108.05(15) ?
N2 C10 C11 . . 115.96(15) ?
C2 C10 C11 . . 105.22(14) ?
N2 C10 H10 . . 109.1 ?
C2 C10 H10 . . 109.1 ?
C11 C10 H10 . . 109.1 ?
N1 C11 C10 . . 101.94(13) ?
N1 C11 C25 . . 112.56(15) ?
C10 C11 C25 . . 113.59(15) ?
N1 C11 H11 . . 109.5 ?
C10 C11 H11 . . 109.5 ?
C25 C11 H11 . . 109.5 ?
C17 C12 C13 . . 119.84(19) ?
C17 C12 S1 . . 120.14(15) ?
C13 C12 S1 . . 120.00(15) ?
C14 C13 C12 . . 119.79(19) ?
C14 C13 H13 . . 120.1 ?
C12 C13 H13 . . 120.1 ?
C15 C14 C13 . . 121.2(2) ?
C15 C14 H14 . . 119.4 ?
C13 C14 H14 . . 119.4 ?
C14 C15 C16 . . 118.21(19) ?
C14 C15 C18 . . 120.84(19) ?
C16 C15 C18 . . 120.90(19) ?
C17 C16 C15 . . 121.5(2) ?
C17 C16 H16 . . 119.3 ?
C15 C16 H16 . . 119.3 ?
C12 C17 C16 . . 119.5(2) ?
C12 C17 H17 . . 120.3 ?
C16 C17 H17 . . 120.3 ?
C15 C18 H18A . . 109.5 ?
C15 C18 H18B . . 109.5 ?
H18A C18 H18B . . 109.5 ?
C15 C18 H18C . . 109.5 ?
H18A C18 H18C . . 109.5 ?
H18B C18 H18C . . 109.5 ?
C24 C19 C20 . . 118.40(17) ?
C24 C19 C3 . . 120.53(17) ?
C20 C19 C3 . . 121.07(16) ?
C21 C20 C19 . . 120.90(18) ?
C21 C20 H20 . . 119.6 ?
C19 C20 H20 . . 119.6 ?
C22 C21 C20 . . 119.98(19) ?
C22 C21 H21 . . 120.0 ?
C20 C21 H21 . . 120.0 ?
C23 C22 C21 . . 119.88(19) ?
C23 C22 H22 . . 120.1 ?
C21 C22 H22 . . 120.1 ?
C22 C23 C24 . . 120.05(19) ?
C22 C23 H23 . . 120.0 ?
C24 C23 H23 . . 120.0 ?
C19 C24 C23 . . 120.78(19) ?
C19 C24 H24 . . 119.6 ?
C23 C24 H24 . . 119.6 ?
C26 C25 C11 . . 108.30(15) ?
C26 C25 H25A . . 110.0 ?
C11 C25 H25A . . 110.0 ?
C26 C25 H25B . . 110.0 ?
C11 C25 H25B . . 110.0 ?
H25A C25 H25B . . 108.4 ?
C27 C26 C31 . . 118.40(17) ?
C27 C26 C25 . . 121.08(17) ?
C31 C26 C25 . . 119.92(17) ?
C26 C27 C28 . . 120.74(18) ?
C26 C27 H27 . . 119.6 ?
C28 C27 H27 . . 119.6 ?
C29 C28 C27 . . 120.12(19) ?
C29 C28 H28 . . 119.9 ?
C27 C28 H28 . . 119.9 ?
C28 C29 C30 . . 119.60(18) ?
C28 C29 H29 . . 120.2 ?
C30 C29 H29 . . 120.2 ?
C29 C30 C31 . . 120.21(18) ?
C29 C30 H30 . . 119.9 ?
C31 C30 H30 . . 119.9 ?
C30 C31 C26 . . 120.83(19) ?
C30 C31 H31 . . 119.6 ?
C26 C31 H31 . . 119.6 ?

loop_
_geom_bond_atom_site_label_1
_geom_bond_atom_site_label_2
_geom_bond_site_symmetry_2
_geom_bond_distance
_geom_bond_publ_flag
Br1 C6 . 1.9002(19) ?
S1 O2 . 1.4356(15) ?
S1 O1 . 1.4364(15) ?
S1 N1 . 1.6369(16) ?
S1 C12 . 1.765(2) ?
N1 C1 . 1.493(2) ?
N1 C11 . 1.500(2) ?
N2 C9 . 1.394(2) ?
N2 C10 . 1.451(2) ?
N2 H1N2 . 0.83(3) ?
C1 C2 . 1.520(3) ?
C1 H1A . 0.97 ?
C1 H1B . 0.97 ?
C2 C10 . 1.519(2) ?
C2 C3 . 1.527(3) ?
C2 H2 . 0.98 ?
C3 C19 . 1.519(2) ?
C3 C4 . 1.533(2) ?
C3 H3 . 0.98 ?
C4 C5 . 1.397(3) ?
C4 C9 . 1.411(2) ?
C5 C6 . 1.388(3) ?
C5 H5 . 0.93 ?
C6 C7 . 1.389(3) ?
C7 C8 . 1.380(3) ?
C7 H7 . 0.93 ?
C8 C9 . 1.405(2) ?
C8 H8 . 0.93 ?
C10 C11 . 1.529(3) ?
C10 H10 . 0.98 ?
C11 C25 . 1.537(3) ?
C11 H11 . 0.98 ?
C12 C17 . 1.387(3) ?
C12 C13 . 1.392(3) ?
C13 C14 . 1.388(3) ?
C13 H13 . 0.93 ?
C14 C15 . 1.385(3) ?
C14 H14 . 0.93 ?
C15 C16 . 1.392(3) ?
C15 C18 . 1.507(3) ?
C16 C17 . 1.387(3) ?
C16 H16 . 0.93 ?
C17 H17 . 0.93 ?
C18 H18A . 0.96 ?
C18 H18B . 0.96 ?
C18 H18C . 0.96 ?
C19 C24 . 1.391(3) ?
C19 C20 . 1.395(3) ?
C20 C21 . 1.388(3) ?
C20 H20 . 0.93 ?
C21 C22 . 1.385(3) ?
C21 H21 . 0.93 ?
C22 C23 . 1.383(3) ?
C22 H22 . 0.93 ?
C23 C24 . 1.393(3) ?
C23 H23 . 0.93 ?
C24 H24 . 0.93 ?
C25 C26 . 1.516(3) ?
C25 H25A . 0.97 ?
C25 H25B . 0.97 ?
C26 C27 . 1.396(3) ?
C26 C31 . 1.398(3) ?
C27 C28 . 1.397(3) ?
C27 H27 . 0.93 ?
C28 C29 . 1.388(3) ?
C28 H28 . 0.93 ?
C29 C30 . 1.389(3) ?
C29 H29 . 0.93 ?
C30 C31 . 1.391(3) ?
C30 H30 . 0.93 ?
C31 H31 . 0.93 ?

loop_
_geom_hbond_atom_site_label_D
_geom_hbond_atom_site_label_H
_geom_hbond_atom_site_label_A
_geom_hbond_site_symmetry_A
_geom_hbond_distance_DH
_geom_hbond_distance_HA
_geom_hbond_distance_DA
_geom_hbond_angle_DHA
_geom_hbond_publ_flag
C1 H1A O1 . 0.97 2.53 2.917(3) 104 n
C13 H13 O2 . 0.93 2.56 2.914(3) 103 n
C28 H28 O2 4_465 0.93 2.57 3.207(3) 126 y
N2 H1N2 Cg3 1_555 0.83(3) 2.53(3) 3.289(2) 152(3) y
C3 H3 Cg3 4_565 0.98 2.98 3.924(2) 162 y
C18 H18A Cg2 3_757 0.96 2.94 3.737(3) 141 y
C21 H21 Cg1 3_656 0.93 2.80 3.676(2) 158 y

loop_
_geom_torsion_atom_site_label_1
_geom_torsion_atom_site_label_2
_geom_torsion_atom_site_label_3
_geom_torsion_atom_site_label_4
_geom_torsion_site_symmetry_1
_geom_torsion_site_symmetry_2
_geom_torsion_site_symmetry_3
_geom_torsion_site_symmetry_4
_geom_torsion
_geom_torsion_publ_flag
O2 S1 N1 C1 . . . . 170.23(13) ?
O1 S1 N1 C1 . . . . 40.79(15) ?
C12 S1 N1 C1 . . . . -75.31(15) ?
O2 S1 N1 C11 . . . . -53.17(15) ?
O1 S1 N1 C11 . . . . 177.39(13) ?
C12 S1 N1 C11 . . . . 61.30(15) ?
C11 N1 C1 C2 . . . . -18.81(19) ?
S1 N1 C1 C2 . . . . 120.42(14) ?
N1 C1 C2 C10 . . . . 36.53(17) ?
N1 C1 C2 C3 . . . . 157.19(15) ?
C10 C2 C3 C19 . . . . -166.61(15) ?
C1 C2 C3 C19 . . . . 77.8(2) ?
C10 C2 C3 C4 . . . . -41.27(19) ?
C1 C2 C3 C4 . . . . -156.90(15) ?
C19 C3 C4 C5 . . . . -48.0(2) ?
C2 C3 C4 C5 . . . . -173.54(16) ?
C19 C3 C4 C9 . . . . 134.17(17) ?
C2 C3 C4 C9 . . . . 8.7(2) ?
C9 C4 C5 C6 . . . . -1.4(3) ?
C3 C4 C5 C6 . . . . -179.24(16) ?
C4 C5 C6 C7 . . . . -1.0(3) ?
C4 C5 C6 Br1 . . . . 179.26(13) ?
C5 C6 C7 C8 . . . . 1.7(3) ?
Br1 C6 C7 C8 . . . . -178.53(14) ?
C6 C7 C8 C9 . . . . -0.1(3) ?
C10 N2 C9 C8 . . . . -155.20(17) ?
C10 N2 C9 C4 . . . . 25.2(2) ?
C7 C8 C9 N2 . . . . 178.18(18) ?
C7 C8 C9 C4 . . . . -2.2(3) ?
C5 C4 C9 N2 . . . . -177.51(17) ?
C3 C4 C9 N2 . . . . 0.3(3) ?
C5 C4 C9 C8 . . . . 2.9(3) ?
C3 C4 C9 C8 . . . . -179.28(16) ?
C9 N2 C10 C2 . . . . -58.2(2) ?
C9 N2 C10 C11 . . . . -175.99(15) ?
C1 C2 C10 N2 . . . . -166.58(15) ?
C3 C2 C10 N2 . . . . 68.01(18) ?
C1 C2 C10 C11 . . . . -42.12(17) ?
C3 C2 C10 C11 . . . . -167.53(14) ?
C1 N1 C11 C10 . . . . -6.89(19) ?
S1 N1 C11 C10 . . . . -146.72(12) ?
C1 N1 C11 C25 . . . . -128.95(16) ?
S1 N1 C11 C25 . . . . 91.22(17) ?
N2 C10 C11 N1 . . . . 149.63(15) ?
C2 C10 C11 N1 . . . . 30.32(17) ?
N2 C10 C11 C25 . . . . -89.02(19) ?
C2 C10 C11 C25 . . . . 151.67(15) ?
O2 S1 C12 C17 . . . . -159.73(17) ?
O1 S1 C12 C17 . . . . -28.88(19) ?
N1 S1 C12 C17 . . . . 86.37(18) ?
O2 S1 C12 C13 . . . . 18.59(18) ?
O1 S1 C12 C13 . . . . 149.44(16) ?
N1 S1 C12 C13 . . . . -95.31(17) ?
C17 C12 C13 C14 . . . . 0.7(3) ?
S1 C12 C13 C14 . . . . -177.66(16) ?
C12 C13 C14 C15 . . . . 0.4(3) ?
C13 C14 C15 C16 . . . . -1.3(3) ?
C13 C14 C15 C18 . . . . 176.2(2) ?
C14 C15 C16 C17 . . . . 1.2(3) ?
C18 C15 C16 C17 . . . . -176.3(2) ?
C13 C12 C17 C16 . . . . -0.7(3) ?
S1 C12 C17 C16 . . . . 177.61(17) ?
C15 C16 C17 C12 . . . . -0.2(3) ?
C2 C3 C19 C24 . . . . -113.59(19) ?
C4 C3 C19 C24 . . . . 123.01(18) ?
C2 C3 C19 C20 . . . . 66.4(2) ?
C4 C3 C19 C20 . . . . -57.0(2) ?
C24 C19 C20 C21 . . . . 0.6(3) ?
C3 C19 C20 C21 . . . . -179.42(18) ?
C19 C20 C21 C22 . . . . 0.0(3) ?
C20 C21 C22 C23 . . . . -0.1(3) ?
C21 C22 C23 C24 . . . . -0.5(3) ?
C20 C19 C24 C23 . . . . -1.1(3) ?
C3 C19 C24 C23 . . . . 178.86(18) ?
C22 C23 C24 C19 . . . . 1.1(3) ?
N1 C11 C25 C26 . . . . 172.70(15) ?
C10 C11 C25 C26 . . . . 57.5(2) ?
C11 C25 C26 C27 . . . . -99.7(2) ?
C11 C25 C26 C31 . . . . 71.3(2) ?
C31 C26 C27 C28 . . . . -3.0(3) ?
C25 C26 C27 C28 . . . . 168.13(18) ?
C26 C27 C28 C29 . . . . 0.5(3) ?
C27 C28 C29 C30 . . . . 1.7(3) ?
C28 C29 C30 C31 . . . . -1.3(3) ?
C29 C30 C31 C26 . . . . -1.2(3) ?
C27 C26 C31 C30 . . . . 3.3(3) ?
C25 C26 C31 C30 . . . . -167.86(18) ?
